data_4113683
loop_
_publ_author_name
'Chaomin Li'
'Richard P. Johnson'
'John A. Porco'

_publ_contact_author
;
     John A. Porco, Jr.
        Department of Chemistry and Center for Streamlined Synthesis
    590 Commonwealth Avenue
    Boston, MA 02215
        USA
;
_publ_contact_author_email porco@chem.bu.edu
_publ_section_title
;
 Total Synthesis of the Quinone Epoxide Dimer (+)-Torreyanic Acid:
 Application of a Biomimetic Oxidation/Electrocyclization/Diels-Alder
 Dimerization Cascade1
;
_journal_name_full 'Journal of the American Chemical Society'
_journal_page_first 5095
_journal_page_last 5106
_journal_paper_doi 10.1021/ja021396c
_journal_volume 125
_journal_year 2003
_chemical_formula_sum 'C17 H20 O4'
_chemical_formula_weight 288.33
_chemical_name_systematic
;
 ?
;
_space_group_IT_number 15
_symmetry_cell_setting monoclinic
_symmetry_space_group_name_Hall '-C 2yc'
_symmetry_space_group_name_H-M 'C 1 2/c 1'
_atom_sites_solution_hydrogens mixed
_atom_sites_solution_primary direct
_atom_sites_solution_secondary difmap
_audit_creation_method SHELXL-97
_cell_angle_alpha 90.00
_cell_angle_beta 117.599(2)
_cell_angle_gamma 90.00
_cell_formula_units_Z 8
_cell_length_a 28.105(3)
_cell_length_b 6.3582(6)
_cell_length_c 19.2691(18)
_cell_measurement_temperature 173(2)
_cell_volume 3051.5(5)
_computing_cell_refinement 'Bruker SMART'
_computing_data_collection 'Bruker SMART'
_computing_data_reduction 'Bruker SHELXTL'
_computing_molecular_graphics 'Bruker SHELXTL'
_computing_publication_material 'Bruker SHELXTL'
_computing_structure_refinement 'SHELXL-97 (Sheldrick, 1997)'
_computing_structure_solution 'SHELXS-97 (Sheldrick, 1990)'
_diffrn_ambient_temperature 173(2)
_diffrn_measured_fraction_theta_full 0.996
_diffrn_measured_fraction_theta_max 0.996
_diffrn_measurement_device_type 'Bruker 1K CCD area detector'
_diffrn_measurement_method '0.3 deg. omega scans'
_diffrn_radiation_monochromator graphite
_diffrn_radiation_source 'fine-focus sealed tube'
_diffrn_radiation_type MoK\a
_diffrn_radiation_wavelength 0.71073
_diffrn_reflns_av_R_equivalents 0.0487
_diffrn_reflns_av_sigmaI/netI 0.0499
_diffrn_reflns_limit_h_max 32
_diffrn_reflns_limit_h_min -32
_diffrn_reflns_limit_k_max 7
_diffrn_reflns_limit_k_min -7
_diffrn_reflns_limit_l_max 22
_diffrn_reflns_limit_l_min -20
_diffrn_reflns_number 8470
_diffrn_reflns_theta_full 24.71
_diffrn_reflns_theta_max 24.71
_diffrn_reflns_theta_min 2.39
_exptl_absorpt_coefficient_mu 0.089
_exptl_absorpt_correction_T_max 0.9956
_exptl_absorpt_correction_T_min 0.8488
_exptl_absorpt_correction_type SADABS
_exptl_crystal_colour colorless
_exptl_crystal_density_diffrn 1.255
_exptl_crystal_description rod
_exptl_crystal_F_000 1232
_exptl_crystal_size_max 0.60
_exptl_crystal_size_mid 0.05
_exptl_crystal_size_min 0.05
_refine_diff_density_max 0.219
_refine_diff_density_min -0.176
_refine_diff_density_rms 0.038
_refine_ls_extinction_method none
_refine_ls_goodness_of_fit_ref 1.059
_refine_ls_hydrogen_treatment mixed
_refine_ls_matrix_type full
_refine_ls_number_parameters 264
_refine_ls_number_reflns 2587
_refine_ls_number_restraints 0
_refine_ls_restrained_S_all 1.059
_refine_ls_R_factor_all 0.0831
_refine_ls_R_factor_gt 0.0513
_refine_ls_shift/su_max 0.057
_refine_ls_shift/su_mean 0.010
_refine_ls_structure_factor_coef Fsqd
_refine_ls_weighting_details 'calc w=1/[\s^2^(Fo^2^)+(0.0551P)^2^+1.2406P] where P=(Fo^2^+2Fc^2^)/3'
_refine_ls_weighting_scheme calc
_refine_ls_wR_factor_gt 0.1080
_refine_ls_wR_factor_ref 0.1192
_reflns_number_gt 1900
_reflns_number_total 2587
_reflns_threshold_expression >2sigma(I)
_cod_data_source_file ja021396c_4.cif
_cod_data_source_block porco17
_cod_database_code 4113683

loop_
_symmetry_equiv_pos_as_xyz
'x, y, z'
'-x, y, -z+1/2'
'x+1/2, y+1/2, z'
'-x+1/2, y+1/2, -z+1/2'
'-x, -y, -z'
'x, -y, z-1/2'
'-x+1/2, -y+1/2, -z'
'x+1/2, -y+1/2, z-1/2'

loop_
_atom_site_label
_atom_site_type_symbol
_atom_site_fract_x
_atom_site_fract_y
_atom_site_fract_z
_atom_site_U_iso_or_equiv
_atom_site_adp_type
_atom_site_occupancy
_atom_site_symmetry_multiplicity
_atom_site_calc_flag
_atom_site_refinement_flags
_atom_site_disorder_assembly
_atom_site_disorder_group
O1 O 0.59379(6) 0.0333(2) 0.53705(9) 0.0373(4) Uani 1 1 d . . .
O2 O 0.66926(6) 0.2993(2) 0.70936(9) 0.0329(4) Uani 1 1 d . . .
O3 O 0.79260(6) 0.2113(3) 0.75469(8) 0.0296(4) Uani 1 1 d . . .
H3O H 0.8005(10) 0.070(5) 0.7537(15) 0.055(8) Uiso 1 1 d . . .
O4 O 0.67556(6) -0.3816(2) 0.55712(9) 0.0399(4) Uani 1 1 d . . .
C1 C 0.61765(8) -0.1569(3) 0.58062(13) 0.0317(6) Uani 1 1 d . . .
C2 C 0.61716(9) 0.0378(4) 0.62142(13) 0.0315(5) Uani 1 1 d . . .
H2 H 0.5931(8) 0.048(3) 0.6437(12) 0.027(6) Uiso 1 1 d . . .
C3 C 0.66669(8) 0.1681(3) 0.66133(13) 0.0261(5) Uani 1 1 d . . .
C4 C 0.71066(8) 0.1317(3) 0.64151(12) 0.0247(5) Uani 1 1 d . . .
C5 C 0.75866(8) 0.2758(3) 0.67558(13) 0.0263(5) Uani 1 1 d . . .
H5 H 0.7482(7) 0.419(3) 0.6788(11) 0.020(5) Uiso 1 1 d . . .
C6 C 0.78821(9) 0.2809(4) 0.62591(13) 0.0308(5) Uani 1 1 d . . .
H6 H 0.7659(8) 0.367(3) 0.5802(12) 0.030(6) Uiso 1 1 d . . .
C7 C 0.79242(10) 0.0655(4) 0.59736(13) 0.0359(6) Uani 1 1 d . . .
H7 H 0.8239(10) 0.039(4) 0.5884(14) 0.050(7) Uiso 1 1 d . . .
C8 C 0.75696(9) -0.0842(4) 0.58740(13) 0.0338(6) Uani 1 1 d . . .
H8 H 0.7596(10) -0.224(4) 0.5708(15) 0.051(7) Uiso 1 1 d . . .
C9 C 0.71164(8) -0.0439(3) 0.60252(12) 0.0270(5) Uani 1 1 d . . .
C10 C 0.66919(9) -0.2092(3) 0.57860(12) 0.0297(5) Uani 1 1 d . . .
C11 C 0.58075(10) -0.3394(4) 0.5719(2) 0.0441(7) Uani 1 1 d . . .
H11B H 0.5745(11) -0.399(4) 0.5240(17) 0.056(8) Uiso 1 1 d . . .
H11 H 0.5985(10) -0.437(4) 0.6166(16) 0.055(8) Uiso 1 1 d . . .
C12 C 0.52902(11) -0.2793(5) 0.5699(2) 0.0542(9) Uani 1 1 d . . .
H12 H 0.5076(14) -0.207(5) 0.530(2) 0.081(12) Uiso 1 1 d . . .
C13 C 0.51508(17) -0.3351(6) 0.6226(3) 0.0828(12) Uani 1 1 d . . .
H13A H 0.4823(15) -0.309(5) 0.618(2) 0.093(12) Uiso 1 1 d . . .
H13B H 0.5409(16) -0.436(6) 0.670(2) 0.118(15) Uiso 1 1 d . . .
C14 C 0.84223(10) 0.3943(4) 0.66905(15) 0.0376(6) Uani 1 1 d . . .
H14B H 0.8666(9) 0.300(4) 0.7130(14) 0.042(7) Uiso 1 1 d . . .
H14A H 0.8371(11) 0.523(4) 0.6974(16) 0.064(9) Uiso 1 1 d . . .
C15 C 0.86840(11) 0.4616(6) 0.61916(18) 0.0558(8) Uani 1 1 d . A .
H15B H 0.8436(10) 0.563(4) 0.5784(16) 0.054(8) Uiso 1 1 d . . .
H15 H 0.8744(10) 0.334(4) 0.5952(16) 0.054(9) Uiso 1 1 d . . .
C16 C 0.92154(13) 0.5749(8) 0.6660(2) 0.0885(14) Uani 1 1 d . . .
H16 H 0.9436(11) 0.488(4) 0.7036(16) 0.052(8) Uiso 1 1 d . . .
C17 C 0.9451(2) 0.7089(11) 0.6333(3) 0.056(2) Uani 0.473(7) 1 d P A 1
H17A H 0.9788 0.7645 0.6748 0.083 Uiso 0.473(7) 1 calc PR A 1
H17B H 0.9206 0.8255 0.6066 0.083 Uiso 0.473(7) 1 calc PR A 1
H17C H 0.9525 0.6306 0.5955 0.083 Uiso 0.473(7) 1 calc PR A 1
C17 C 0.9189(2) 0.7704(11) 0.6772(4) 0.071(2) Uani 0.527(7) 1 d P A 2
H17D H 0.9552 0.8268 0.7078 0.106 Uiso 0.527(7) 1 calc PR A 2
H17E H 0.8981 0.7925 0.7058 0.106 Uiso 0.527(7) 1 calc PR A 2
H17F H 0.9012 0.8428 0.6266 0.106 Uiso 0.527(7) 1 calc PR A 2

loop_
_atom_site_aniso_label
_atom_site_aniso_U_11
_atom_site_aniso_U_22
_atom_site_aniso_U_33
_atom_site_aniso_U_23
_atom_site_aniso_U_13
_atom_site_aniso_U_12
O1 0.0335(8) 0.0312(9) 0.0330(10) 0.0008(7) 0.0034(7) 0.0074(7)
O2 0.0370(9) 0.0272(8) 0.0398(10) -0.0073(8) 0.0222(8) -0.0027(7)
O3 0.0338(8) 0.0268(9) 0.0244(9) 0.0009(7) 0.0103(7) 0.0026(7)
O4 0.0429(10) 0.0285(9) 0.0405(10) -0.0074(8) 0.0128(8) 0.0043(7)
C1 0.0273(11) 0.0247(12) 0.0306(13) 0.0001(10) 0.0029(10) 0.0039(10)
C2 0.0274(12) 0.0312(13) 0.0331(14) -0.0006(11) 0.0117(11) 0.0027(10)
C3 0.0301(12) 0.0199(11) 0.0263(12) 0.0039(10) 0.0112(10) 0.0052(9)
C4 0.0280(11) 0.0230(11) 0.0199(11) 0.0059(10) 0.0084(9) 0.0075(9)
C5 0.0299(12) 0.0205(12) 0.0255(12) 0.0030(10) 0.0105(10) 0.0057(9)
C6 0.0309(12) 0.0316(13) 0.0295(13) 0.0066(11) 0.0138(11) 0.0063(10)
C7 0.0364(13) 0.0428(15) 0.0318(14) -0.0006(12) 0.0186(11) 0.0073(12)
C8 0.0395(14) 0.0311(14) 0.0288(14) -0.0041(11) 0.0142(11) 0.0079(11)
C9 0.0296(11) 0.0264(12) 0.0199(11) 0.0039(10) 0.0071(9) 0.0073(10)
C10 0.0361(13) 0.0250(12) 0.0198(12) 0.0012(10) 0.0060(10) 0.0059(10)
C11 0.0333(14) 0.0344(15) 0.0516(19) -0.0062(15) 0.0086(13) -0.0021(11)
C12 0.0311(15) 0.0358(16) 0.079(2) -0.0011(16) 0.0113(16) -0.0046(12)
C13 0.063(2) 0.070(3) 0.126(4) -0.025(3) 0.054(3) -0.020(2)
C14 0.0337(13) 0.0419(15) 0.0365(15) 0.0051(13) 0.0156(12) 0.0016(12)
C15 0.0371(15) 0.076(2) 0.0556(19) 0.0183(19) 0.0228(15) -0.0017(16)
C16 0.0353(17) 0.104(3) 0.101(3) 0.053(3) 0.0096(18) -0.0124(19)
C17 0.034(3) 0.090(5) 0.040(3) 0.003(3) 0.015(3) -0.017(3)
C17 0.043(3) 0.069(5) 0.093(5) -0.007(4) 0.026(3) -0.006(3)

loop_
_atom_type_symbol
_atom_type_description
_atom_type_scat_dispersion_real
_atom_type_scat_dispersion_imag
_atom_type_scat_source
C C 0.0033 0.0016 'International Tables Vol C Tables 4.2.6.8 and 6.1.1.4'
H H 0.0000 0.0000 'International Tables Vol C Tables 4.2.6.8 and 6.1.1.4'
O O 0.0106 0.0060 'International Tables Vol C Tables 4.2.6.8 and 6.1.1.4'

loop_
_geom_angle_atom_site_label_1
_geom_angle_atom_site_label_2
_geom_angle_atom_site_label_3
_geom_angle
C2 O1 C1 61.10(14)
O1 C1 C2 59.35(13)
O1 C1 C10 111.26(18)
C2 C1 C10 116.61(19)
O1 C1 C11 117.83(18)
C2 C1 C11 122.0(2)
C10 C1 C11 116.48(19)
O1 C2 C1 59.55(14)
O1 C2 C3 114.86(19)
C1 C2 C3 120.38(19)
O2 C3 C4 122.78(19)
O2 C3 C2 118.89(19)
C4 C3 C2 118.34(19)
C9 C4 C3 120.63(19)
C9 C4 C5 119.94(19)
C3 C4 C5 118.80(18)
O3 C5 C4 108.06(17)
O3 C5 C6 112.62(17)
C4 C5 C6 112.10(18)
C7 C6 C14 113.7(2)
C7 C6 C5 111.55(19)
C14 C6 C5 111.05(19)
C8 C7 C6 121.8(2)
C7 C8 C9 120.9(2)
C4 C9 C8 120.1(2)
C4 C9 C10 122.21(19)
C8 C9 C10 117.55(19)
O4 C10 C9 121.2(2)
O4 C10 C1 120.3(2)
C9 C10 C1 118.52(19)
C12 C11 C1 114.7(2)
C13 C12 C11 123.8(4)
C15 C14 C6 116.0(2)
C14 C15 C16 112.8(3)
C17 C16 C17 63.7(4)
C17 C16 C15 116.4(4)
C17 C16 C15 124.2(4)

loop_
_geom_bond_atom_site_label_1
_geom_bond_atom_site_label_2
_geom_bond_distance
O1 C2 1.444(3)
O1 C1 1.447(3)
O2 C3 1.223(2)
O3 C5 1.433(3)
O4 C10 1.214(3)
C1 C2 1.470(3)
C1 C10 1.504(3)
C1 C11 1.513(3)
C2 C3 1.491(3)
C3 C4 1.471(3)
C4 C9 1.353(3)
C4 C5 1.507(3)
C5 C6 1.531(3)
C6 C7 1.501(3)
C6 C14 1.532(3)
C7 C8 1.326(3)
C8 C9 1.455(3)
C9 C10 1.493(3)
C11 C12 1.486(4)
C12 C13 1.297(5)
C14 C15 1.518(4)
C15 C16 1.521(5)
C16 C17 1.270(7)
C16 C17 1.396(6)
